data_4028183
loop_
_publ_author_name
'Mekhman S. Yusubov'
'Roza Y. Yusubova'
'Victor N. Nemykin'
'Viktor V. Zhdankin'

_publ_contact_author_address
; 
 Department of Chemistry of Chemistry & Biochemistry, 
 University of Minnesota Duluth,
 1039 University Drive 
 Duluth, MN 55812, USA. 
;
_publ_contact_author_email vnemykin@d.umn.edu
_publ_contact_author_fax '+1 218 7267394'
_publ_contact_author_name 'Victor N. Nemykin'
_publ_contact_author_phone '+1 218 7266729'
_publ_section_title
;
 Preparation and x-ray Structural Study of 1-Arylbenziodoxolones
;
_journal_name_full 'Journal of Organic Chemistry'
_journal_page_first 3767
_journal_page_last 3773
_journal_paper_doi 10.1021/jo400212u
_journal_volume 78
_journal_year 2013
_chemical_absolute_configuration unk
_chemical_formula_moiety 'C16 H15 I1 O2'
_chemical_formula_sum 'C16 H15 I O2'
_chemical_formula_weight 366.20
_space_group_IT_number 144
_symmetry_cell_setting trigonal
_symmetry_space_group_name_Hall 'P 31'
_symmetry_space_group_name_H-M 'P 31'
_atom_sites_solution_hydrogens difmap
_atom_sites_solution_primary direct
_audit_creation_date 13-01-16
_audit_creation_method CRYSTALS_ver_14.40
_cell_angle_alpha 90
_cell_angle_beta 90
_cell_angle_gamma 120
_cell_formula_units_Z 3
_cell_length_a 11.6678(14)
_cell_length_b 11.6678(14)
_cell_length_c 9.4235(6)
_cell_measurement_reflns_used 1694
_cell_measurement_temperature 123
_cell_measurement_theta_max 27
_cell_measurement_theta_min 2
_cell_volume 1111.0(2)
_computing_cell_refinement 'USER DEFINED CELL REFINEMENT'
_computing_data_collection 'USER DEFINED DATA COLLECTION'
_computing_data_reduction 'USER DEFINED DATA REDUCTION'
_computing_molecular_graphics 'CAMERON (Watkin et al., 1996)'
_computing_publication_material 'CRYSTALS (Betteridge et al., 2003)'
_computing_structure_refinement 'CRYSTALS (Betteridge et al., 2003)'
_computing_structure_solution 'SHELXS 86 (Sheldrick, 1986)'
_diffrn_ambient_temperature 123
_diffrn_measured_fraction_theta_full 0.998
_diffrn_measured_fraction_theta_max 0.998
_diffrn_measurement_device Serial
_diffrn_measurement_device_type Unknown
_diffrn_measurement_method \w
_diffrn_radiation_monochromator graphite
_diffrn_radiation_type 'Mo K\a'
_diffrn_radiation_wavelength 0.71075
_diffrn_reflns_av_R_equivalents 0.049
_diffrn_reflns_limit_h_max 15
_diffrn_reflns_limit_h_min -14
_diffrn_reflns_limit_k_max 11
_diffrn_reflns_limit_k_min -15
_diffrn_reflns_limit_l_max 12
_diffrn_reflns_limit_l_min -12
_diffrn_reflns_number 6159
_diffrn_reflns_theta_full 27.480
_diffrn_reflns_theta_max 27.480
_diffrn_reflns_theta_min 3.492
_diffrn_standards_decay_% 0.00
_diffrn_standards_interval_time 1
_diffrn_standards_number 1694
_exptl_absorpt_coefficient_mu 2.157
_exptl_absorpt_correction_T_max 0.45
_exptl_absorpt_correction_T_min 0.18
_exptl_absorpt_correction_type multi-scan
_exptl_absorpt_process_details 'DENZO/SCALEPACK (Otwinowski & Minor, 1997)'
_exptl_crystal_colour colorless
_exptl_crystal_density_diffrn 1.642
_exptl_crystal_description block
_exptl_crystal_F_000 540
_exptl_crystal_size_max 0.440
_exptl_crystal_size_mid 0.400
_exptl_crystal_size_min 0.370
_refine_diff_density_max 1.74
_refine_diff_density_min -2.41
_refine_ls_extinction_method none
_refine_ls_goodness_of_fit_ref 0.9816
_refine_ls_hydrogen_treatment constr
_refine_ls_matrix_type full
_refine_ls_number_parameters 172
_refine_ls_number_reflns 3346
_refine_ls_number_restraints 1
_refine_ls_R_factor_all 0.0876
_refine_ls_R_factor_gt 0.0446
_refine_ls_shift/su_max 0.0001802
_refine_ls_shift/su_mean 0.0000087
_refine_ls_structure_factor_coef Fsqd
_refine_ls_weighting_details
;
 Method, part 1, Chebychev polynomial, (Watkin, 1994, Prince, 1982) 
 [weight] = 1.0/[A~0~*T~0~(x)+A~1~*T~1~(x) ... +A~n-1~]*T~n-1~(x)] 
 where A~i~ are the Chebychev coefficients listed below and x= Fcalc/Fmax 
 Method = Robust Weighting (Prince, 1982) 
 W = [weight] * [1-(deltaF/6*sigmaF)^2^]^2^ 
 A~i~ are: 
 104. 129. 38.4 
;
_refine_ls_weighting_scheme calc
_refine_ls_wR_factor_all 0.0921
_refine_ls_wR_factor_gt 0.0680
_refine_ls_wR_factor_ref 0.0921
_reflns_limit_h_max 7
_reflns_limit_h_min -15
_reflns_limit_k_max 15
_reflns_limit_k_min 0
_reflns_limit_l_max 12
_reflns_limit_l_min -12
_reflns_number_gt 2416
_reflns_number_total 3374
_reflns_threshold_expression I>2.0\s(I)
_oxford_diffrn_Wilson_B_factor 0.00
_oxford_diffrn_Wilson_scale 0.00
_oxford_refine_ls_r_factor_ref 0.0876
_oxford_refine_ls_scale 1.257(4)
_oxford_reflns_number_all 3346
_oxford_reflns_threshold_expression_ref I>-10.0\s(I)
_cod_data_source_file jo400212u_si_002_3.cif
_cod_data_source_block 3
_cod_original_sg_symbol_H-M 'P 31 '
_cod_original_formula_sum 'C16 H15 I1 O2'
_cod_database_code 4028183

loop_
_symmetry_equiv_pos_as_xyz
x,y,z
-y,x-y,z+1/3
-x+y,-x,z+2/3

loop_
_atom_site_label
_atom_site_type_symbol
_atom_site_fract_x
_atom_site_fract_y
_atom_site_fract_z
_atom_site_U_iso_or_equiv
_atom_site_occupancy
_atom_site_adp_type
_atom_site_refinement_flags_posn
I1 I 0.79769(6) 0.85677(6) 0.9995(3) 0.0422 1.0000 Uani .
C1 C 0.6965(9) 0.6473(10) 1.0241(10) 0.0431 1.0000 Uani .
C2 C 0.7214(9) 0.5996(10) 1.1472(11) 0.0409 1.0000 Uani .
C7 C 0.8168(11) 0.6871(11) 1.2581(11) 0.0507 1.0000 Uani .
O1 O 0.8711(7) 0.8121(7) 1.2309(8) 0.0511 1.0000 Uani .
O2 O 0.8398(10) 0.6390(9) 1.3622(9) 0.0749 1.0000 Uani .
C3 C 0.6544(11) 0.4623(10) 1.1649(13) 0.0555 1.0000 Uani .
C4 C 0.5690(11) 0.3783(10) 1.0603(12) 0.0540 1.0000 Uani .
C5 C 0.5487(10) 0.4288(10) 0.9396(12) 0.0515 1.0000 Uani .
C6 C 0.6109(9) 0.5649(9) 0.9193(11) 0.0429 1.0000 Uani .
C8 C 0.7148(10) 0.8470(10) 0.7994(11) 0.0455 1.0000 Uani .
C9 C 0.7695(10) 0.8240(9) 0.6812(10) 0.0441 1.0000 Uani .
C14 C 0.8837(10) 0.8019(11) 0.6890(11) 0.0561 1.0000 Uani .
C10 C 0.7121(11) 0.8175(11) 0.5519(12) 0.0650 1.0000 Uani .
C11 C 0.6008(16) 0.8347(12) 0.5375(16) 0.0827 1.0000 Uani .
C12 C 0.5512(13) 0.8582(12) 0.6527(18) 0.0807 1.0000 Uani .
C13 C 0.6012(11) 0.8632(11) 0.7856(15) 0.0675 1.0000 Uani .
C16 C 0.5348(14) 0.8788(18) 0.9193(18) 0.1153 1.0000 Uani .
C15 C 0.5418(18) 0.8256(14) 0.3884(15) 0.1231 1.0000 Uani .
H31 H 0.6689 0.4272 1.2469 0.0682 1.0000 Uiso R
H41 H 0.5231 0.2859 1.0750 0.0652 1.0000 Uiso R
H51 H 0.4923 0.3710 0.8680 0.0601 1.0000 Uiso R
H61 H 0.5950 0.6004 0.8376 0.0521 1.0000 Uiso R
H143 H 0.8986 0.7767 0.5950 0.0803 1.0000 Uiso R
H142 H 0.9598 0.8826 0.7225 0.0802 1.0000 Uiso R
H141 H 0.8629 0.7320 0.7573 0.0801 1.0000 Uiso R
H101 H 0.7468 0.8013 0.4693 0.0764 1.0000 Uiso R
H121 H 0.4804 0.8737 0.6427 0.1003 1.0000 Uiso R
H162 H 0.4588 0.8839 0.8893 0.1620 1.0000 Uiso R
H161 H 0.5970 0.9589 0.9680 0.1621 1.0000 Uiso R
H163 H 0.5087 0.8019 0.9782 0.1621 1.0000 Uiso R
H152 H 0.4478 0.7667 0.3909 0.1740 1.0000 Uiso R
H151 H 0.5609 0.9120 0.3587 0.1742 1.0000 Uiso R
H153 H 0.5817 0.7916 0.3256 0.1741 1.0000 Uiso R

loop_
_atom_site_aniso_label
_atom_site_aniso_U_11
_atom_site_aniso_U_22
_atom_site_aniso_U_33
_atom_site_aniso_U_23
_atom_site_aniso_U_13
_atom_site_aniso_U_12
I1 0.0389(4) 0.0389(4) 0.0446(3) -0.0009(3) -0.0013(4) 0.0162(3)
C1 0.035(5) 0.052(6) 0.041(6) 0.000(5) 0.004(4) 0.021(5)
C2 0.034(5) 0.039(5) 0.049(6) 0.002(5) 0.001(4) 0.017(4)
C7 0.053(7) 0.061(7) 0.043(6) 0.007(5) -0.002(5) 0.032(6)
O1 0.049(4) 0.048(4) 0.049(4) 0.001(4) -0.005(3) 0.018(4)
O2 0.093(7) 0.067(6) 0.062(6) 0.004(5) -0.026(5) 0.038(5)
C3 0.055(7) 0.041(6) 0.070(8) 0.005(5) 0.000(6) 0.023(5)
C4 0.058(7) 0.034(6) 0.072(8) 0.004(5) 0.004(6) 0.025(5)
C5 0.040(6) 0.042(6) 0.060(7) -0.010(5) -0.005(5) 0.011(5)
C6 0.038(5) 0.034(5) 0.053(6) -0.003(5) 0.000(5) 0.016(4)
C8 0.034(5) 0.037(5) 0.057(7) -0.002(5) -0.010(5) 0.011(4)
C9 0.042(6) 0.033(5) 0.043(6) 0.003(4) -0.004(5) 0.008(4)
C14 0.050(7) 0.056(7) 0.052(7) -0.003(5) -0.001(5) 0.019(6)
C10 0.073(8) 0.042(7) 0.051(7) 0.010(5) -0.017(6) 0.007(6)
C11 0.097(12) 0.033(6) 0.098(12) -0.001(7) -0.056(10) 0.018(7)
C12 0.057(8) 0.048(7) 0.129(14) -0.010(9) -0.052(9) 0.021(7)
C13 0.044(7) 0.053(7) 0.101(10) -0.014(7) -0.025(7) 0.021(6)
C16 0.050(9) 0.129(15) 0.180(19) -0.056(14) -0.014(10) 0.054(10)
C15 0.166(17) 0.063(9) 0.120(14) -0.004(9) -0.098(13) 0.042(11)

loop_
_atom_type_symbol
_atom_type_scat_dispersion_real
_atom_type_scat_dispersion_imag
_atom_type_scat_Cromer_Mann_a1
_atom_type_scat_Cromer_Mann_b1
_atom_type_scat_Cromer_Mann_a2
_atom_type_scat_Cromer_Mann_b2
_atom_type_scat_Cromer_Mann_a3
_atom_type_scat_Cromer_Mann_b3
_atom_type_scat_Cromer_Mann_a4
_atom_type_scat_Cromer_Mann_b4
_atom_type_scat_Cromer_Mann_c
_atom_type_scat_source
C 0.0033 0.0016 2.3100 20.8439 1.0200 10.2075 1.5886 0.5687 0.8650 51.6512 0.2156 'International Tables Vol C 4.2.6.8 and 6.1.1.4'
H 0.0000 0.0000 0.4930 10.5109 0.3229 26.1257 0.1402 3.1424 0.0408 57.7998 0.0030 'International Tables Vol C 4.2.6.8 and 6.1.1.4'
I -0.4742 1.8119 20.1472 4.3470 18.9949 0.3814 7.5138 27.7660 2.2735 66.8776 4.0712 'International Tables Vol C 4.2.6.8 and 6.1.1.4'
O 0.0106 0.0060 3.0485 13.2771 2.2868 5.7011 1.5463 0.3239 0.8670 32.9089 0.2508 'International Tables Vol C 4.2.6.8 and 6.1.1.4'

loop_
_geom_angle_atom_site_label_1
_geom_angle_atom_site_label_2
_geom_angle_atom_site_label_3
_geom_angle
_geom_angle_publ_flag
C1 I1 O1 73.5(3) yes
C1 I1 C8 93.4(4) yes
O1 I1 C8 166.8(3) yes
I1 C1 C2 116.6(7) yes
I1 C1 C6 120.7(7) yes
C2 C1 C6 122.8(10) yes
C1 C2 C7 123.2(9) yes
C1 C2 C3 117.0(10) yes
C7 C2 C3 119.8(10) yes
C2 C7 O1 114.2(9) yes
C2 C7 O2 120.4(10) yes
O1 C7 O2 125.4(11) yes
I1 O1 C7 112.6(6) yes
C2 C3 C4 120.9(11) yes
C2 C3 H31 119.0 no
C4 C3 H31 120.1 no
C3 C4 C5 120.4(10) yes
C3 C4 H41 119.7 no
C5 C4 H41 119.8 no
C4 C5 C6 120.4(10) yes
C4 C5 H51 119.9 no
C6 C5 H51 119.7 no
C1 C6 C5 118.5(10) yes
C1 C6 H61 120.7 no
C5 C6 H61 120.8 no
I1 C8 C9 119.5(7) yes
I1 C8 C13 120.4(9) yes
C9 C8 C13 120.1(10) yes
C8 C9 C14 122.7(9) yes
C8 C9 C10 117.9(11) yes
C14 C9 C10 119.4(11) yes
C9 C14 H143 108.6 no
C9 C14 H142 108.3 no
H143 C14 H142 112.0 no
C9 C14 H141 108.1 no
H143 C14 H141 110.8 no
H142 C14 H141 108.8 no
C9 C10 C11 122.2(13) yes
C9 C10 H101 119.9 no
C11 C10 H101 117.8 no
C10 C11 C12 118.6(13) yes
C10 C11 C15 119.1(16) yes
C12 C11 C15 122.3(15) yes
C11 C12 C13 122.5(13) yes
C11 C12 H121 118.6 no
C13 C12 H121 118.8 no
C8 C13 C12 118.6(13) yes
C8 C13 C16 119.6(12) yes
C12 C13 C16 121.7(13) yes
C13 C16 H162 107.6 no
C13 C16 H161 108.9 no
H162 C16 H161 110.5 no
C13 C16 H163 107.8 no
H162 C16 H163 110.8 no
H161 C16 H163 111.2 no
C11 C15 H152 109.7 no
C11 C15 H151 109.4 no
H152 C15 H151 110.0 no
C11 C15 H153 107.5 no
H152 C15 H153 109.7 no
H151 C15 H153 110.6 no

loop_
_geom_bond_atom_site_label_1
_geom_bond_atom_site_label_2
_geom_bond_distance
_geom_bond_publ_flag
I1 C1 2.130(10) yes
I1 O1 2.491(7) yes
I1 C8 2.096(10) yes
C1 C2 1.379(13) yes
C1 C6 1.392(13) yes
C2 C7 1.496(14) yes
C2 C3 1.398(12) yes
C7 O1 1.292(12) yes
C7 O2 1.226(12) yes
C3 C4 1.396(14) yes
C3 H31 0.928 no
C4 C5 1.356(13) yes
C4 H41 0.944 no
C5 C6 1.390(13) yes
C5 H51 0.948 no
C6 H61 0.936 no
C8 C9 1.376(14) yes
C8 C13 1.435(14) yes
C9 C14 1.480(15) yes
C9 C10 1.374(14) yes
C14 H143 0.976 no
C14 H142 0.968 no
C14 H141 0.971 no
C10 C11 1.416(18) yes
C10 H101 0.939 no
C11 C12 1.32(2) yes
C11 C15 1.545(16) yes
C12 C13 1.370(17) yes
C12 H121 0.934 no
C13 C16 1.537(19) yes
C16 H162 0.960 no
C16 H161 0.966 no
C16 H163 0.966 no
C15 H152 0.961 no
C15 H151 0.959 no
C15 H153 0.953 no

loop_
_geom_hbond_atom_site_label_D
_geom_hbond_atom_site_label_H
_geom_hbond_atom_site_label_A
_geom_hbond_site_symmetry_A
_geom_hbond_angle_DHA
_geom_hbond_distance_DH
_geom_hbond_distance_HA
_geom_hbond_distance_DA
_geom_hbond_publ_flag
C5 H51 O2 2_654 171.2(4) 0.948 2.426 3.366(18) yes
C6 H61 C8 . 120.2(3) 0.936 2.518 3.097(18) yes
C14 H143 O2 1_554 156.9(3) 0.976 2.600 3.519(18) yes
C16 H161 O2 3_674 161.3(4) 0.966 2.423 3.352(18) yes
C15 H151 C5 2_664 170.7(4) 0.959 2.501 3.451(18) yes
